data_4033818
loop_
_publ_author_name
'Shimoda, Kazuma'
'Yamaoka, Yousuke'
'Yoo, Dongeun'
'Yamada, Ken-Ichi'
'Takikawa, Hiroshi'
'Takasu, Kiyosei'

_publ_section_title
;
 Total Syntheses of Allelopathic 4-Oxyprotoilludanes, Melleolides, and
 Echinocidins.
;
_journal_issue 17
_journal_name_full 'The Journal of organic chemistry'
_journal_page_first 11014
_journal_page_last 11024
_journal_paper_doi 10.1021/acs.joc.9b01589
_journal_volume 84
_journal_year 2019
_chemical_formula_moiety 'C17 H26 O3 S'
_chemical_formula_sum 'C17 H26 O3 S'
_chemical_formula_weight 310.44
_space_group_crystal_system monoclinic
_space_group_IT_number 14
_space_group_name_Hall '-P 2ybc'
_space_group_name_H-M_alt 'P 1 21/c 1'
_atom_sites_solution_hydrogens geom
_atom_sites_solution_primary dual
_audit_creation_date 2018-12-17
_audit_creation_method
;
Olex2 1.2
(compiled 2017.08.10 svn.r3458 for OlexSys, GUI svn.r5381)
;
_cell_angle_alpha 90
_cell_angle_beta 95.415(2)
_cell_angle_gamma 90
_cell_formula_units_Z 4
_cell_length_a 11.9684(2)
_cell_length_b 12.1357(3)
_cell_length_c 11.6184(3)
_cell_measurement_reflns_used 6428
_cell_measurement_temperature 293(2)
_cell_measurement_theta_max 73.4550
_cell_measurement_theta_min 5.1960
_cell_volume 1679.98(7)
_computing_cell_refinement 'CrysAlisPro 1.171.39.32e (Rigaku OD, 2017)'
_computing_data_collection 'CrysAlisPro 1.171.39.32e (Rigaku OD, 2017)'
_computing_data_reduction 'CrysAlisPro 1.171.39.32e (Rigaku OD, 2017)'
_computing_molecular_graphics 'Olex2 (Dolomanov et al., 2009)'
_computing_publication_material 'Olex2 (Dolomanov et al., 2009)'
_computing_structure_refinement 'ShelXL (Sheldrick, 2015)'
_computing_structure_solution 'ShelXT (Sheldrick, 2015)'
_diffrn_ambient_temperature 293(2)
_diffrn_detector 'CCD plate'
_diffrn_measured_fraction_theta_full 0.997
_diffrn_measured_fraction_theta_max 0.971
_diffrn_measurement_details
;
List of Runs (angles in degrees, time in seconds):

  # Type    Start    End  Width  t~exp~   \w     \q     \k     \f   Frames
--------------------------------------------------------------------------
  1  \w    -22.00  23.00   0.50    0.50    --   -0.90  34.00  48.00   90
  2  \w    -90.00 -64.00   0.50    0.50    --   -0.90  34.00  48.00   52
  3  \w   -175.00-149.00   0.50    1.77    --  -98.40  34.00  48.00   52
  4  \w     38.00  87.00   0.50    0.50    --   -0.90  60.00 120.00   98
  5  \w    -64.00 -38.00   0.50    0.50    --    0.90  14.00 150.00   52
  6  \w      5.00  43.00   0.50    0.50    --    0.90  14.00 150.00   76
  7  \w     35.00  93.00   0.50    1.77    --    5.00  57.00   0.00  116
  8  \w    -19.00   6.00   0.50    1.77    --    5.00  34.00  48.00   50
  9  \w   -187.00  -9.00   0.50    1.77    --  -98.40  29.00  90.00  356
 10  \w   -177.00-151.00   0.50    1.77    --  -98.40  60.00 120.00   52
 11  \w   -139.00-113.00   0.50    1.77    --  -98.40  14.00  60.00   52
 12  \w   -188.00 -44.00   0.50    1.77    --  -98.40  57.00 150.00  288
 13  \w    -84.00 -10.00   0.50    1.77    --  -98.40  14.00  60.00  148
 14  \w   -187.00-161.00   0.50    1.77    --  -98.40  14.00  60.00   52
 15  \w   -181.00 -58.00   0.50    1.77    --  -98.40  43.00 150.00  246
 16  \w   -128.00-102.00   0.50    1.77    --  -98.40  58.00 170.77   52
 17  \w    -63.00 -38.00   0.50    1.77    --  -98.40  60.00 120.00   50
 18  \w   -100.00 -74.00   0.50    1.77    --  -98.40  34.00  48.00   52
;
_diffrn_measurement_device 'four-circle diffractometer'
_diffrn_measurement_device_type 'XtaLAB AFC11 (RCD3): quarter-chi single'
_diffrn_measurement_method '\w scans'
_diffrn_orient_matrix_type 'CrysAlisPro convention (1999,Acta A55,543-557)'
_diffrn_orient_matrix_UB_11 -0.0872702000
_diffrn_orient_matrix_UB_12 -0.0521783000
_diffrn_orient_matrix_UB_13 0.0728247000
_diffrn_orient_matrix_UB_21 0.0635678000
_diffrn_orient_matrix_UB_22 0.0464520000
_diffrn_orient_matrix_UB_23 0.1107716000
_diffrn_orient_matrix_UB_31 -0.0710481000
_diffrn_orient_matrix_UB_32 0.1060258000
_diffrn_orient_matrix_UB_33 -0.0130314000
_diffrn_radiation_monochromator graphite
_diffrn_radiation_probe x-ray
_diffrn_radiation_type CuK\a
_diffrn_radiation_wavelength 1.54184
_diffrn_reflns_av_R_equivalents 0.0358
_diffrn_reflns_av_unetI/netI 0.0267
_diffrn_reflns_Laue_measured_fraction_full 0.997
_diffrn_reflns_Laue_measured_fraction_max 0.971
_diffrn_reflns_limit_h_max 14
_diffrn_reflns_limit_h_min -14
_diffrn_reflns_limit_k_max 14
_diffrn_reflns_limit_k_min -9
_diffrn_reflns_limit_l_max 14
_diffrn_reflns_limit_l_min -7
_diffrn_reflns_number 9206
_diffrn_reflns_point_group_measured_fraction_full 0.997
_diffrn_reflns_point_group_measured_fraction_max 0.971
_diffrn_reflns_theta_full 67.684
_diffrn_reflns_theta_max 73.808
_diffrn_reflns_theta_min 3.710
_diffrn_source 'fine-focus sealed X-ray tube'
_diffrn_source_type 'Enhance (Cu) X-ray Source'
_exptl_absorpt_coefficient_mu 1.768
_exptl_absorpt_correction_T_max 1.00000
_exptl_absorpt_correction_T_min 0.73782
_exptl_absorpt_correction_type multi-scan
_exptl_absorpt_process_details
;
CrysAlisPro 1.171.39.32e (Rigaku Oxford Diffraction, 2017)
Empirical absorption correction using spherical harmonics,
 implemented in SCALE3 ABSPACK scaling algorithm.
;
_exptl_crystal_colour 'clear light colourless'
_exptl_crystal_colour_lustre clear
_exptl_crystal_colour_modifier light
_exptl_crystal_colour_primary colourless
_exptl_crystal_density_diffrn 1.227
_exptl_crystal_description plate
_exptl_crystal_F_000 672
_exptl_crystal_size_max 0.2
_exptl_crystal_size_mid 0.2
_exptl_crystal_size_min 0.03
_refine_diff_density_max 0.447
_refine_diff_density_min -0.511
_refine_diff_density_rms 0.063
_refine_ls_extinction_method none
_refine_ls_goodness_of_fit_ref 1.157
_refine_ls_hydrogen_treatment constr
_refine_ls_matrix_type full
_refine_ls_number_parameters 196
_refine_ls_number_reflns 3297
_refine_ls_number_restraints 0
_refine_ls_restrained_S_all 1.157
_refine_ls_R_factor_all 0.0566
_refine_ls_R_factor_gt 0.0522
_refine_ls_shift/su_max 0.000
_refine_ls_shift/su_mean 0.000
_refine_ls_structure_factor_coef Fsqd
_refine_ls_weighting_details 'w=1/[\s^2^(Fo^2^)+(0.0437P)^2^+2.5863P] where P=(Fo^2^+2Fc^2^)/3'
_refine_ls_weighting_scheme calc
_refine_ls_wR_factor_gt 0.1381
_refine_ls_wR_factor_ref 0.1402
_reflns_Friedel_coverage 0.000
_reflns_number_gt 3034
_reflns_number_total 3297
_reflns_threshold_expression 'I > 2\s(I)'
_cod_data_source_file jo9b01589_si_002.cif
_cod_data_source_block 180429ks
_cod_database_code 4033818
_shelx_shelxl_version_number 2016/6
_chemical_oxdiff_formula 'C68 H104 O12 S4 '
_shelx_space_group_comment
;
The symmetry employed for this shelxl refinement is uniquely defined
by the following loop, which should always be used as a source of
symmetry information in preference to the above space-group names.
They are only intended as comments.
;
_reflns_odcompleteness_completeness 99.75
_reflns_odcompleteness_iscentric 1
_reflns_odcompleteness_theta 66.97
_olex2_refinement_description
;
1. Fixed Uiso
 At 1.2 times of:
  All C(H) groups, All C(H,H) groups
 At 1.5 times of:
  All C(H,H,H) groups, All O(H) groups
2.a Ternary CH refined with riding coordinates:
 C7(H7), C10(H10), C3(H3)
2.b Secondary CH2 refined with riding coordinates:
 C9(H9a,H9b), C6(H6a,H6b), C4(H4a,H4b), C14(H14a,H14b)
2.c Aromatic/amide H refined with riding coordinates:
 C2(H2)
2.d Idealised Me refined as rotating group:
 C20(H20a,H20b,H20c), C15(H15a,H15b,H15c), C19(H19a,H19b,H19c), C21(H21a,H21b,
 H21c)
2.e Idealised tetrahedral OH refined as rotating group:
 O18(H18), O17(H17)
;
_olex2_submission_special_instructions 'No special instructions were received'
_oxdiff_exptl_absorpt_empirical_details
;
Empirical correction (ABSPACK) includes:
- Absorption correction using spherical harmonics
- Frame scaling
;
_oxdiff_exptl_absorpt_empirical_full_max 1.528
_oxdiff_exptl_absorpt_empirical_full_min 0.497

loop_
_space_group_symop_operation_xyz
'x, y, z'
'-x, y+1/2, -z+1/2'
'-x, -y, -z'
'x, -y-1/2, z-1/2'

loop_
_atom_site_label
_atom_site_type_symbol
_atom_site_fract_x
_atom_site_fract_y
_atom_site_fract_z
_atom_site_U_iso_or_equiv
_atom_site_adp_type
_atom_site_occupancy
_atom_site_site_symmetry_order
_atom_site_calc_flag
_atom_site_refinement_flags_posn
S13 S 0.12269(5) 0.49122(5) 0.42061(7) 0.0338(2) Uani 1 1 d .
O18 O 0.44518(13) 0.61878(12) 0.50945(12) 0.0183(3) Uani 1 1 d .
H18 H 0.513454 0.615933 0.524445 0.027 Uiso 1 1 calc GR
O17 O 0.60353(13) 0.56386(13) 0.35351(14) 0.0214(4) Uani 1 1 d .
H17 H 0.599507 0.508007 0.392630 0.032 Uiso 1 1 calc GR
O16 O 0.32745(14) 0.42431(13) 0.39183(14) 0.0237(4) Uani 1 1 d .
C1 C 0.29808(19) 0.61697(18) 0.35827(19) 0.0192(5) Uani 1 1 d .
C8 C 0.45489(19) 0.76134(18) 0.34874(19) 0.0197(5) Uani 1 1 d .
C7 C 0.35868(19) 0.84339(18) 0.32606(19) 0.0199(5) Uani 1 1 d .
H7 H 0.385896 0.906721 0.284436 0.024 Uiso 1 1 calc R
C11 C 0.41974(18) 0.64505(18) 0.39041(18) 0.0179(4) Uani 1 1 d .
C10 C 0.49566(19) 0.59184(19) 0.30235(19) 0.0208(5) Uani 1 1 d .
H10 H 0.458786 0.533299 0.254660 0.025 Uiso 1 1 calc R
C2 C 0.2270(2) 0.68331(19) 0.29557(19) 0.0218(5) Uani 1 1 d .
H2 H 0.154591 0.657443 0.275634 0.026 Uiso 1 1 calc R
C20 C 0.55202(19) 0.81168(19) 0.4256(2) 0.0219(5) Uani 1 1 d .
H20A H 0.580832 0.874260 0.387400 0.033 Uiso 1 1 calc GR
H20B H 0.610406 0.757853 0.440295 0.033 Uiso 1 1 calc GR
H20C H 0.525962 0.834610 0.497498 0.033 Uiso 1 1 calc GR
C9 C 0.4976(2) 0.70412(19) 0.2416(2) 0.0225(5) Uani 1 1 d .
H9A H 0.445598 0.709186 0.172556 0.027 Uiso 1 1 calc R
H9B H 0.572218 0.727401 0.225808 0.027 Uiso 1 1 calc R
C3 C 0.2552(2) 0.79621(18) 0.25501(19) 0.0216(5) Uani 1 1 d .
H3 H 0.268346 0.793712 0.173063 0.026 Uiso 1 1 calc R
C12 C 0.2639(2) 0.50273(18) 0.38807(19) 0.0208(5) Uani 1 1 d .
C5 C 0.18976(19) 0.92690(19) 0.3978(2) 0.0229(5) Uani 1 1 d .
C6 C 0.3105(2) 0.88552(19) 0.4355(2) 0.0226(5) Uani 1 1 d .
H6A H 0.356179 0.945140 0.469860 0.027 Uiso 1 1 calc R
H6B H 0.308625 0.826703 0.491814 0.027 Uiso 1 1 calc R
C4 C 0.1633(2) 0.8814(2) 0.2735(2) 0.0269(5) Uani 1 1 d .
H4A H 0.089834 0.846870 0.265349 0.032 Uiso 1 1 calc R
H4B H 0.164074 0.940436 0.217364 0.032 Uiso 1 1 calc R
C15 C 0.1376(2) 0.3208(2) 0.5802(2) 0.0322(6) Uani 1 1 d .
H15A H 0.133843 0.242794 0.592770 0.048 Uiso 1 1 calc GR
H15B H 0.082500 0.357221 0.621664 0.048 Uiso 1 1 calc GR
H15C H 0.211028 0.347195 0.607272 0.048 Uiso 1 1 calc GR
C14 C 0.1146(2) 0.3449(2) 0.4526(2) 0.0310(6) Uani 1 1 d .
H14A H 0.040372 0.318037 0.425662 0.037 Uiso 1 1 calc R
H14B H 0.168620 0.305586 0.410789 0.037 Uiso 1 1 calc R
C19 C 0.1859(2) 1.0530(2) 0.3963(2) 0.0322(6) Uani 1 1 d .
H19A H 0.200435 1.080478 0.473734 0.048 Uiso 1 1 calc GR
H19B H 0.113032 1.077073 0.364446 0.048 Uiso 1 1 calc GR
H19C H 0.241834 1.080646 0.349682 0.048 Uiso 1 1 calc GR
C21 C 0.1073(2) 0.8825(2) 0.4788(2) 0.0334(6) Uani 1 1 d .
H21A H 0.110108 0.803425 0.479369 0.050 Uiso 1 1 calc GR
H21B H 0.032776 0.906288 0.452545 0.050 Uiso 1 1 calc GR
H21C H 0.127242 0.909780 0.555577 0.050 Uiso 1 1 calc GR

loop_
_atom_site_aniso_label
_atom_site_aniso_U_11
_atom_site_aniso_U_22
_atom_site_aniso_U_33
_atom_site_aniso_U_23
_atom_site_aniso_U_13
_atom_site_aniso_U_12
S13 0.0233(3) 0.0197(3) 0.0597(5) 0.0053(3) 0.0105(3) 0.0006(2)
O18 0.0194(8) 0.0165(7) 0.0186(7) 0.0009(6) 0.0005(6) 0.0004(6)
O17 0.0216(8) 0.0179(8) 0.0251(8) 0.0014(6) 0.0036(6) 0.0015(6)
O16 0.0240(8) 0.0156(8) 0.0310(9) -0.0007(7) -0.0005(7) 0.0019(6)
C1 0.0238(11) 0.0134(10) 0.0204(10) -0.0021(8) 0.0017(9) 0.0003(8)
C8 0.0224(11) 0.0165(10) 0.0202(10) 0.0009(9) 0.0027(8) 0.0001(9)
C7 0.0247(11) 0.0140(10) 0.0212(10) 0.0038(8) 0.0034(9) 0.0004(9)
C11 0.0224(11) 0.0140(10) 0.0172(10) 0.0002(8) 0.0015(8) 0.0005(8)
C10 0.0228(11) 0.0185(11) 0.0212(10) -0.0041(9) 0.0016(9) 0.0018(9)
C2 0.0231(11) 0.0184(11) 0.0233(11) -0.0037(9) -0.0005(9) -0.0006(9)
C20 0.0237(11) 0.0169(11) 0.0254(11) 0.0019(9) 0.0035(9) -0.0016(9)
C9 0.0242(11) 0.0232(11) 0.0206(10) 0.0016(9) 0.0047(9) 0.0015(9)
C3 0.0273(12) 0.0170(11) 0.0199(10) 0.0026(9) -0.0005(9) 0.0028(9)
C12 0.0233(11) 0.0172(11) 0.0215(11) -0.0018(9) -0.0004(9) -0.0008(9)
C5 0.0231(11) 0.0168(11) 0.0290(12) -0.0002(9) 0.0034(9) 0.0032(9)
C6 0.0255(12) 0.0179(11) 0.0242(11) -0.0020(9) 0.0010(9) 0.0017(9)
C4 0.0291(13) 0.0209(12) 0.0295(12) 0.0018(10) -0.0029(10) 0.0068(10)
C15 0.0264(13) 0.0216(12) 0.0482(16) -0.0005(11) 0.0019(11) -0.0009(10)
C14 0.0272(13) 0.0186(12) 0.0476(15) 0.0007(11) 0.0051(11) -0.0059(10)
C19 0.0340(14) 0.0204(12) 0.0422(15) -0.0012(11) 0.0032(11) 0.0058(10)
C21 0.0282(13) 0.0358(15) 0.0367(14) 0.0050(12) 0.0055(11) -0.0002(11)

loop_
_atom_type_symbol
_atom_type_description
_atom_type_scat_dispersion_real
_atom_type_scat_dispersion_imag
_atom_type_scat_source
C C 0.0181 0.0091 'International Tables Vol C Tables 4.2.6.8 and 6.1.1.4'
H H 0.0000 0.0000 'International Tables Vol C Tables 4.2.6.8 and 6.1.1.4'
O O 0.0492 0.0322 'International Tables Vol C Tables 4.2.6.8 and 6.1.1.4'
S S 0.3331 0.5567 'International Tables Vol C Tables 4.2.6.8 and 6.1.1.4'

loop_
_geom_angle_atom_site_label_1
_geom_angle_atom_site_label_2
_geom_angle_atom_site_label_3
_geom_angle
C12 S13 C14 101.00(11)
C11 O18 H18 109.5
C10 O17 H17 109.5
C2 C1 C11 123.3(2)
C2 C1 C12 120.7(2)
C12 C1 C11 115.53(19)
C7 C8 C11 114.96(18)
C7 C8 C9 116.97(18)
C20 C8 C7 111.14(19)
C20 C8 C11 113.14(18)
C20 C8 C9 110.96(19)
C9 C8 C11 87.90(16)
C8 C7 H7 108.4
C8 C7 C3 114.03(18)
C8 C7 C6 114.29(18)
C3 C7 H7 108.4
C6 C7 H7 108.4
C6 C7 C3 102.89(18)
O18 C11 C1 107.64(17)
O18 C11 C8 117.64(17)
O18 C11 C10 117.19(18)
C1 C11 C8 114.17(18)
C1 C11 C10 110.52(17)
C8 C11 C10 88.86(16)
O17 C10 C11 112.79(17)
O17 C10 H10 114.1
O17 C10 C9 110.73(18)
C11 C10 H10 114.1
C9 C10 C11 88.26(16)
C9 C10 H10 114.1
C1 C2 H2 117.6
C1 C2 C3 124.9(2)
C3 C2 H2 117.6
C8 C20 H20A 109.5
C8 C20 H20B 109.5
C8 C20 H20C 109.5
H20A C20 H20B 109.5
H20A C20 H20C 109.5
H20B C20 H20C 109.5
C8 C9 H9A 113.6
C8 C9 H9B 113.6
C10 C9 C8 90.44(17)
C10 C9 H9A 113.6
C10 C9 H9B 113.6
H9A C9 H9B 110.8
C7 C3 H3 109.8
C7 C3 C4 103.04(18)
C2 C3 C7 111.53(18)
C2 C3 H3 109.8
C2 C3 C4 112.6(2)
C4 C3 H3 109.8
O16 C12 S13 122.43(18)
O16 C12 C1 123.4(2)
C1 C12 S13 114.18(16)
C4 C5 C6 104.52(18)
C19 C5 C6 110.6(2)
C19 C5 C4 110.0(2)
C21 C5 C6 110.5(2)
C21 C5 C4 111.2(2)
C21 C5 C19 109.9(2)
C7 C6 C5 106.66(18)
C7 C6 H6A 110.4
C7 C6 H6B 110.4
C5 C6 H6A 110.4
C5 C6 H6B 110.4
H6A C6 H6B 108.6
C3 C4 C5 106.46(18)
C3 C4 H4A 110.4
C3 C4 H4B 110.4
C5 C4 H4A 110.4
C5 C4 H4B 110.4
H4A C4 H4B 108.6
H15A C15 H15B 109.5
H15A C15 H15C 109.5
H15B C15 H15C 109.5
C14 C15 H15A 109.5
C14 C15 H15B 109.5
C14 C15 H15C 109.5
S13 C14 H14A 109.1
S13 C14 H14B 109.1
C15 C14 S13 112.40(18)
C15 C14 H14A 109.1
C15 C14 H14B 109.1
H14A C14 H14B 107.9
C5 C19 H19A 109.5
C5 C19 H19B 109.5
C5 C19 H19C 109.5
H19A C19 H19B 109.5
H19A C19 H19C 109.5
H19B C19 H19C 109.5
C5 C21 H21A 109.5
C5 C21 H21B 109.5
C5 C21 H21C 109.5
H21A C21 H21B 109.5
H21A C21 H21C 109.5
H21B C21 H21C 109.5

loop_
_geom_bond_atom_site_label_1
_geom_bond_atom_site_label_2
_geom_bond_distance
S13 C12 1.772(2)
S13 C14 1.818(3)
O18 H18 0.8200
O18 C11 1.424(3)
O17 H17 0.8200
O17 C10 1.411(3)
O16 C12 1.216(3)
C1 C11 1.508(3)
C1 C2 1.336(3)
C1 C12 1.495(3)
C8 C7 1.526(3)
C8 C11 1.562(3)
C8 C20 1.525(3)
C8 C9 1.554(3)
C7 H7 0.9800
C7 C3 1.533(3)
C7 C6 1.533(3)
C11 C10 1.570(3)
C10 H10 0.9800
C10 C9 1.536(3)
C2 H2 0.9300
C2 C3 1.498(3)
C20 H20A 0.9600
C20 H20B 0.9600
C20 H20C 0.9600
C9 H9A 0.9700
C9 H9B 0.9700
C3 H3 0.9800
C3 C4 1.540(3)
C5 C6 1.553(3)
C5 C4 1.550(3)
C5 C19 1.532(3)
C5 C21 1.525(3)
C6 H6A 0.9700
C6 H6B 0.9700
C4 H4A 0.9700
C4 H4B 0.9700
C15 H15A 0.9600
C15 H15B 0.9600
C15 H15C 0.9600
C15 C14 1.511(4)
C14 H14A 0.9700
C14 H14B 0.9700
C19 H19A 0.9600
C19 H19B 0.9600
C19 H19C 0.9600
C21 H21A 0.9600
C21 H21B 0.9600
C21 H21C 0.9600

loop_
_geom_torsion_atom_site_label_1
_geom_torsion_atom_site_label_2
_geom_torsion_atom_site_label_3
_geom_torsion_atom_site_label_4
_geom_torsion
O18 C11 C10 O17 -25.0(3)
O18 C11 C10 C9 -136.77(19)
O17 C10 C9 C8 -97.67(19)
C1 C11 C10 O17 -148.74(18)
C1 C11 C10 C9 99.46(19)
C1 C2 C3 C7 -19.6(3)
C1 C2 C3 C4 -134.9(2)
C8 C7 C3 C2 43.9(3)
C8 C7 C3 C4 165.01(19)
C8 C7 C6 C5 -157.76(19)
C8 C11 C10 O17 95.81(19)
C8 C11 C10 C9 -16.00(16)
C7 C8 C11 O18 -104.9(2)
C7 C8 C11 C1 22.7(3)
C7 C8 C11 C10 134.72(19)
C7 C8 C9 C10 -133.2(2)
C7 C3 C4 C5 -33.1(2)
C11 C1 C2 C3 -4.0(4)
C11 C1 C12 S13 149.17(16)
C11 C1 C12 O16 -29.6(3)
C11 C8 C7 C3 -46.5(3)
C11 C8 C7 C6 71.5(2)
C11 C8 C9 C10 -16.17(17)
C11 C10 C9 C8 16.09(16)
C2 C1 C11 O18 135.2(2)
C2 C1 C11 C8 2.6(3)
C2 C1 C11 C10 -95.7(3)
C2 C1 C12 S13 -38.2(3)
C2 C1 C12 O16 143.0(2)
C2 C3 C4 C5 87.2(2)
C20 C8 C7 C3 -176.66(18)
C20 C8 C7 C6 -58.7(2)
C20 C8 C11 O18 24.2(3)
C20 C8 C11 C1 151.83(19)
C20 C8 C11 C10 -96.12(19)
C20 C8 C9 C10 97.8(2)
C9 C8 C7 C3 54.5(3)
C9 C8 C7 C6 172.49(19)
C9 C8 C11 O18 136.18(19)
C9 C8 C11 C1 -96.2(2)
C9 C8 C11 C10 15.81(16)
C3 C7 C6 C5 -33.6(2)
C12 S13 C14 C15 94.0(2)
C12 C1 C11 O18 -52.4(2)
C12 C1 C11 C8 175.07(18)
C12 C1 C11 C10 76.7(2)
C12 C1 C2 C3 -176.0(2)
C6 C7 C3 C2 -80.4(2)
C6 C7 C3 C4 40.7(2)
C6 C5 C4 C3 12.4(2)
C4 C5 C6 C7 13.1(2)
C14 S13 C12 O16 -0.7(2)
C14 S13 C12 C1 -179.50(17)
C19 C5 C6 C7 -105.3(2)
C19 C5 C4 C3 131.2(2)
C21 C5 C6 C7 132.8(2)
C21 C5 C4 C3 -106.8(2)
